data_2011373
loop_
_publ_author_name
'Stoll, Petra'
'N\"ather, Christian'
'Je\&s, Inke'
'Bensch, Wolfgang'

_publ_section_title
;
 Cs~6~Ta~4~S~22~
;
_journal_issue 9
_journal_name_full 'Acta Crystallographica Section C'
_journal_page_first e368
_journal_page_last e369
_journal_paper_doi 10.1107/S0108270100010829
_journal_volume 56
_journal_year 2000
_chemical_formula_iupac 'Cs6 Ta4 S22'
_chemical_formula_sum 'Cs6 S22 Ta4'
_chemical_formula_weight 2226.58
_chemical_name_common Cesium-tantalum-sulfide
_chemical_name_systematic ?
_space_group_IT_number 14
_symmetry_cell_setting monoclinic
_symmetry_space_group_name_Hall '-P 2ybc'
_symmetry_space_group_name_H-M 'P 1 21/c 1'
_audit_creation_method SHELXL-97
_cell_angle_alpha 90.00
_cell_angle_beta 103.230(9)
_cell_angle_gamma 90.00
_cell_formula_units_Z 2
_cell_length_a 12.1251(10)
_cell_length_b 8.1320(5)
_cell_length_c 19.5195(15)
_cell_measurement_reflns_used 8000
_cell_measurement_temperature 293(2)
_cell_measurement_theta_max 60
_cell_measurement_theta_min 6
_cell_volume 1873.6(3)
_computing_cell_refinement IPDS
_computing_data_collection 'IPDS (Stoe & Cie, 1998)'
_computing_data_reduction IPDS
_computing_publication_material 'CIFTAB in SHELXL97'
_computing_structure_refinement 'SHELXL97 (Sheldrick, 1997)'
_computing_structure_solution 'SHELXS97 (Sheldrick, 1997)'
_diffrn_ambient_temperature 293(2)
_diffrn_measured_fraction_theta_full .958
_diffrn_measured_fraction_theta_max .958
_diffrn_measurement_device_type 'Stoe Imaging Plate Diffraction System'
_diffrn_measurement_method Phi
_diffrn_radiation_monochromator graphite
_diffrn_radiation_source 'fine-focus sealed tube'
_diffrn_radiation_type MoK\a
_diffrn_radiation_wavelength .71073
_diffrn_reflns_av_R_equivalents .044
_diffrn_reflns_av_sigmaI/netI .0255
_diffrn_reflns_limit_h_max 17
_diffrn_reflns_limit_h_min -17
_diffrn_reflns_limit_k_max 11
_diffrn_reflns_limit_k_min -10
_diffrn_reflns_limit_l_max 27
_diffrn_reflns_limit_l_min -27
_diffrn_reflns_number 22679
_diffrn_reflns_theta_full 30.34
_diffrn_reflns_theta_max 30.34
_diffrn_reflns_theta_min 3.09
_diffrn_standards_decay_% none
_diffrn_standards_interval_count 0
_diffrn_standards_interval_time 0
_diffrn_standards_number none
_exptl_absorpt_coefficient_mu 18.615
_exptl_absorpt_correction_T_max .689
_exptl_absorpt_correction_T_min .339
_exptl_absorpt_correction_type numerical
_exptl_absorpt_process_details '(X-SHAPE; Stoe & Cie, 1997)'
_exptl_crystal_colour red--orange
_exptl_crystal_density_diffrn 3.947
_exptl_crystal_density_method 'not measured'
_exptl_crystal_description polyhedra
_exptl_crystal_F_000 1948
_exptl_crystal_size_max .1
_exptl_crystal_size_mid .05
_exptl_crystal_size_min .02
_refine_diff_density_max 1.132
_refine_diff_density_min -1.453
_refine_ls_extinction_coef 9.3E-4(10)
_refine_ls_extinction_method SHELXL97
_refine_ls_goodness_of_fit_ref 1.065
_refine_ls_matrix_type full
_refine_ls_number_parameters 146
_refine_ls_number_reflns 5393
_refine_ls_number_restraints 0
_refine_ls_restrained_S_all 1.065
_refine_ls_R_factor_all .029
_refine_ls_R_factor_gt .024
_refine_ls_shift/su_max .002
_refine_ls_shift/su_mean .000
_refine_ls_structure_factor_coef Fsqd
_refine_ls_weighting_details 'calc w = 1/[\s^2^(Fo^2^)+(0.0317P)^2^+3.9178P] where P = (Fo^2^+2Fc^2^)/3'
_refine_ls_weighting_scheme calc
_refine_ls_wR_factor_ref .059
_reflns_number_gt 4878
_reflns_number_total 5393
_reflns_threshold_expression I>2\s(I)
_cod_data_source_file qd0016.cif
_cod_data_source_block I
_cod_depositor_comments
;
The following automatic conversions were performed:

'_geom_angle_publ_flag' value 'N' changed to 'n' according to
/home/saulius/struct/CIF-dictionaries/cif_core.dic dictionary named
'cif_core.dic' version 2.4.1 from 2010-06-29 (4 times).

Automatic conversion script
Id: cif_fix_values 1715 2011-07-08 13:25:40Z adriana 
;
_cod_original_cell_volume 1873.6(2)
_cod_original_sg_symbol_H-M 'P 21/c'
_cod_database_code 2011373
_cod_database_fobs_code 2011373

loop_
_symmetry_equiv_pos_as_xyz
'x, y, z'
'-x, y+1/2, -z+1/2'
'-x, -y, -z'
'x, -y-1/2, z-1/2'

loop_
_atom_site_label
_atom_site_fract_x
_atom_site_fract_y
_atom_site_fract_z
_atom_site_U_iso_or_equiv
_atom_site_adp_type
_atom_site_calc_flag
_atom_site_refinement_flags
_atom_site_occupancy
_atom_site_disorder_assembly
_atom_site_disorder_group
_atom_site_type_symbol
Ta1 .791758(14) .64358(2) .343166(8) .01792(5) Uani d . 1 . . Ta
Ta2 .694568(12) .77701(2) .493858(8) .01488(5) Uani d . 1 . . Ta
S1 .73403(12) .43515(18) .27073(7) .0334(3) Uani d . 1 . . S
S2 .97445(12) .7180(2) .31895(8) .0379(3) Uani d . 1 . . S
S3 .98377(10) .57344(18) .40867(7) .0315(3) Uani d . 1 . . S
S4 .70936(10) .89309(16) .28387(6) .0254(2) Uani d . 1 . . S
S5 .61034(8) .77534(14) .34393(5) .01959(19) Uani d . 1 . . S
S6 .75598(9) .50739(14) .45343(5) .01995(19) Uani d . 1 . . S
S7 .58528(9) .52245(14) .45580(6) .0218(2) Uani d . 1 . . S
S8 .86590(9) .87293(14) .46049(5) .02084(19) Uani d . 1 . . S
S9 .74885(10) 1.05628(15) .46933(6) .0255(2) Uani d . 1 . . S
S10 .75161(10) .74865(18) .60914(6) .0284(2) Uani d . 1 . . S
S11 .49805(8) .87659(14) .48567(6) .01999(19) Uani d . 1 . . S
Cs1 .50617(3) .18185(4) .337240(15) .02835(7) Uani d . 1 . . Cs
Cs2 .72897(3) .18585(5) .120154(17) .03661(9) Uani d . 1 . . Cs
Cs3 .96245(3) .15806(4) .357399(19) .03488(8) Uani d . 1 . . Cs

loop_
_atom_site_aniso_label
_atom_site_aniso_U_11
_atom_site_aniso_U_22
_atom_site_aniso_U_33
_atom_site_aniso_U_12
_atom_site_aniso_U_13
_atom_site_aniso_U_23
Ta1 .01770(8) .02042(9) .01640(8) .00231(6) .00551(5) -.00177(5)
Ta2 .01449(8) .01526(9) .01555(7) -.00049(5) .00483(5) -.00159(5)
S1 .0409(7) .0292(7) .0275(5) .0049(5) .0022(5) -.0117(5)
S2 .0283(6) .0497(9) .0418(7) .0010(5) .0206(5) .0035(6)
S3 .0206(5) .0374(7) .0351(6) .0060(5) .0035(4) -.0019(5)
S4 .0294(5) .0256(6) .0214(4) .0010(4) .0062(4) .0042(4)
S5 .0179(4) .0217(5) .0187(4) .0018(4) .0034(3) -.0027(3)
S6 .0215(4) .0176(5) .0217(4) .0032(4) .0068(3) .0011(3)
S7 .0207(4) .0190(5) .0268(5) -.0040(4) .0080(4) -.0019(4)
S8 .0178(4) .0241(5) .0214(4) -.0039(4) .0061(3) -.0008(4)
S9 .0290(5) .0171(5) .0311(5) -.0020(4) .0084(4) -.0025(4)
S10 .0249(5) .0436(7) .0167(4) -.0009(5) .0050(4) .0002(4)
S11 .0157(4) .0180(5) .0269(5) -.0002(3) .0061(4) -.0043(4)
Cs1 .03135(14) .03026(16) .02281(12) .00705(11) .00489(10) .00018(10)
Cs2 .03321(16) .0432(2) .02932(14) .00985(13) -.00126(12) -.00817(13)
Cs3 .03249(16) .03121(18) .03879(17) -.00575(12) .00367(13) .00659(13)

loop_
_atom_type_symbol
_atom_type_description
_atom_type_scat_dispersion_real
_atom_type_scat_dispersion_imag
_atom_type_scat_source
S S .1246 .1234 'International Tables Vol C Tables 4.2.6.8 and 6.1.1.4'
Cs Cs -.3680 2.1192 'International Tables Vol C Tables 4.2.6.8 and 6.1.1.4'
Ta Ta -.7052 6.5227 'International Tables Vol C Tables 4.2.6.8 and 6.1.1.4'

loop_
_geom_angle_atom_site_label_1
_geom_angle_atom_site_label_2
_geom_angle_atom_site_label_3
_geom_angle_site_symmetry_1
_geom_angle_site_symmetry_3
_geom_angle
_geom_angle_publ_flag
S1 Ta1 S4 . . 107.39(5) n
S1 Ta1 S2 . . 103.53(5) n
S4 Ta1 S2 . . 89.61(5) n
S1 Ta1 S5 . . 100.69(4) n
S4 Ta1 S5 . . 50.72(4) n
S2 Ta1 S5 . . 138.37(5) n
S1 Ta1 S3 . . 106.16(5) n
S4 Ta1 S3 . . 132.76(5) n
S2 Ta1 S3 . . 50.54(5) n
S5 Ta1 S3 . . 147.66(4) n
S1 Ta1 S6 . . 96.70(5) n
S4 Ta1 S6 . . 129.35(4) n
S2 Ta1 S6 . . 127.50(4) n
S5 Ta1 S6 . . 81.84(4) n
S3 Ta1 S6 . . 77.48(4) n
S1 Ta1 S8 . . 168.85(4) n
S4 Ta1 S8 . . 81.96(4) n
S2 Ta1 S8 . . 82.19(4) n
S5 Ta1 S8 . . 80.34(3) n
S3 Ta1 S8 . . 69.87(4) n
S6 Ta1 S8 . . 72.38(3) n
S1 Ta1 Cs3 . . 55.52(4) n
S4 Ta1 Cs3 . . 155.00(3) n
S2 Ta1 Cs3 . . 78.58(4) n
S5 Ta1 Cs3 . . 142.69(3) n
S3 Ta1 Cs3 . . 52.19(3) n
S6 Ta1 Cs3 . . 74.16(2) n
S8 Ta1 Cs3 . . 117.52(2) n
S1 Ta1 Cs1 . 2_655 57.78(4) n
S4 Ta1 Cs1 . 2_655 52.68(3) n
S2 Ta1 Cs1 . 2_655 115.97(4) n
S5 Ta1 Cs1 . 2_655 53.53(2) n
S3 Ta1 Cs1 . 2_655 158.79(3) n
S6 Ta1 Cs1 . 2_655 115.85(3) n
S8 Ta1 Cs1 . 2_655 128.56(2) n
Cs3 Ta1 Cs1 . 2_655 113.273(8) n
S10 Ta2 S9 . . 105.14(5) n
S10 Ta2 S8 . . 102.58(4) n
S9 Ta2 S8 . . 50.73(4) n
S10 Ta2 S7 . . 103.85(5) n
S9 Ta2 S7 . . 150.17(4) n
S8 Ta2 S7 . . 128.01(4) n
S10 Ta2 S11 . . 99.87(4) n
S9 Ta2 S11 . . 88.96(4) n
S8 Ta2 S11 . . 137.70(4) n
S7 Ta2 S11 . . 79.28(4) n
S10 Ta2 S6 . . 100.57(4) n
S9 Ta2 S6 . . 129.82(4) n
S8 Ta2 S6 . . 82.13(4) n
S7 Ta2 S6 . . 49.49(4) n
S11 Ta2 S6 . . 127.97(4) n
S10 Ta2 S5 . . 173.29(4) n
S9 Ta2 S5 . . 81.57(4) n
S8 Ta2 S5 . . 81.69(3) n
S7 Ta2 S5 . . 69.48(3) n
S11 Ta2 S5 . . 79.86(3) n
S6 Ta2 S5 . . 74.71(3) n
S10 Ta2 Cs2 . 4_566 51.83(4) n
S9 Ta2 Cs2 . 4_566 153.71(3) n
S8 Ta2 Cs2 . 4_566 116.01(3) n
S7 Ta2 Cs2 . 4_566 55.77(3) n
S11 Ta2 Cs2 . 4_566 106.08(3) n
S6 Ta2 Cs2 . 4_566 55.83(2) n
S5 Ta2 Cs2 . 4_566 121.68(2) n
S10 Ta2 Cs3 . 3_766 48.03(3) n
S9 Ta2 Cs3 . 3_766 76.58(3) n
S8 Ta2 Cs3 . 3_766 54.63(3) n
S7 Ta2 Cs3 . 3_766 129.76(3) n
S11 Ta2 Cs3 . 3_766 136.85(3) n
S6 Ta2 Cs3 . 3_766 90.49(3) n
S5 Ta2 Cs3 . 3_766 135.64(2) n
Cs2 Ta2 Cs3 4_566 3_766 77.770(8) n
S10 Ta2 Cs1 . 3_666 50.40(3) n
S9 Ta2 Cs1 . 3_666 106.70(3) n
S8 Ta2 Cs1 . 3_666 143.20(3) n
S7 Ta2 Cs1 . 3_666 86.58(3) n
S11 Ta2 Cs1 . 3_666 49.99(3) n
S6 Ta2 Cs1 . 3_666 122.82(2) n
S5 Ta2 Cs1 . 3_666 128.06(2) n
Cs2 Ta2 Cs1 4_566 3_666 70.055(8) n
Cs3 Ta2 Cs1 3_766 3_666 95.293(10) n
Ta1 S1 Cs2 . . 154.94(6) n
Ta1 S1 Cs3 . . 94.63(4) n
Cs2 S1 Cs3 . . 84.23(3) n
Ta1 S1 Cs1 . 2_655 92.33(4) n
Cs2 S1 Cs1 . 2_655 88.64(3) n
Cs3 S1 Cs1 . 2_655 172.78(4) n
Ta1 S1 Cs1 . . 109.64(5) n
Cs2 S1 Cs1 . . 95.42(3) n
Cs3 S1 Cs1 . . 92.27(3) n
Cs1 S1 Cs1 2_655 . 87.22(3) n
S3 S2 Ta1 . . 64.94(5) n
S3 S2 Cs2 . 2_755 79.67(6) n
Ta1 S2 Cs2 . 2_755 144.59(6) n
S3 S2 Cs3 . 1_565 111.99(7) n
Ta1 S2 Cs3 . 1_565 97.00(4) n
Cs2 S2 Cs3 2_755 1_565 95.08(4) n
S3 S2 Cs3 . 2_755 135.83(7) n
Ta1 S2 Cs3 . 2_755 122.22(6) n
Cs2 S2 Cs3 2_755 2_755 83.84(3) n
Cs3 S2 Cs3 1_565 2_755 110.06(4) n
S2 S3 Ta1 . . 64.52(5) n
S2 S3 Cs3 . . 108.39(7) n
Ta1 S3 Cs3 . . 94.35(4) n
S2 S3 Cs2 . 2_755 67.23(5) n
Ta1 S3 Cs2 . 2_755 131.73(5) n
Cs3 S3 Cs2 . 2_755 101.59(3) n
S5 S4 Ta1 . . 65.03(4) n
S5 S4 Cs1 . 2_655 73.83(4) n
Ta1 S4 Cs1 . 2_655 94.18(4) n
S5 S4 Cs1 . 1_565 68.30(4) n
Ta1 S4 Cs1 . 1_565 128.24(4) n
Cs1 S4 Cs1 2_655 1_565 93.34(3) n
S5 S4 Cs3 . 1_565 124.89(5) n
Ta1 S4 Cs3 . 1_565 94.93(4) n
Cs1 S4 Cs3 2_655 1_565 161.27(3) n
Cs1 S4 Cs3 1_565 1_565 93.81(3) n
S5 S4 Cs2 . 1_565 149.22(6) n
Ta1 S4 Cs2 . 1_565 140.91(4) n
Cs1 S4 Cs2 2_655 1_565 85.74(2) n
Cs1 S4 Cs2 1_565 1_565 90.70(3) n
Cs3 S4 Cs2 1_565 1_565 76.88(2) n
S4 S5 Ta1 . . 64.25(4) n
S4 S5 Ta2 . . 116.95(5) n
Ta1 S5 Ta2 . . 84.13(3) n
S4 S5 Cs1 . 1_565 78.29(5) n
Ta1 S5 Cs1 . 1_565 136.34(4) n
Ta2 S5 Cs1 . 1_565 94.25(3) n
S4 S5 Cs1 . 2_655 71.99(4) n
Ta1 S5 Cs1 . 2_655 93.04(3) n
Ta2 S5 Cs1 . 2_655 167.66(4) n
Cs1 S5 Cs1 1_565 2_655 96.05(3) n
S7 S6 Ta2 . . 64.69(4) n
S7 S6 Ta1 . . 110.83(5) n
Ta2 S6 Ta1 . . 90.35(4) n
S7 S6 Cs2 . 4_566 73.55(4) n
Ta2 S6 Cs2 . 4_566 90.12(3) n
Ta1 S6 Cs2 . 4_566 175.30(4) n
S6 S7 Ta2 . . 65.81(4) n
S6 S7 Cs1 . . 93.46(5) n
Ta2 S7 Cs1 . . 151.86(4) n
S6 S7 Cs2 . 4_566 73.68(4) n
Ta2 S7 Cs2 . 4_566 90.52(3) n
Cs1 S7 Cs2 . 4_566 102.07(3) n
S6 S7 Cs2 . 2_655 151.71(5) n
Ta2 S7 Cs2 . 2_655 103.47(4) n
Cs1 S7 Cs2 . 2_655 85.75(2) n
Cs2 S7 Cs2 4_566 2_655 134.16(3) n
S9 S8 Ta2 . . 64.62(4) n
S9 S8 Ta1 . . 115.17(5) n
Ta2 S8 Ta1 . . 82.97(3) n
S9 S8 Cs3 . 1_565 84.04(5) n
Ta2 S8 Cs3 . 1_565 142.55(4) n
Ta1 S8 Cs3 . 1_565 93.23(3) n
S9 S8 Cs3 . 3_766 102.28(5) n
Ta2 S8 Cs3 . 3_766 92.74(3) n
Ta1 S8 Cs3 . 3_766 135.49(4) n
Cs3 S8 Cs3 1_565 3_766 114.58(3) n
S8 S9 Ta2 . . 64.65(4) n
S8 S9 Cs1 . 1_565 127.13(6) n
Ta2 S9 Cs1 . 1_565 101.07(4) n
S8 S9 Cs2 . 4_576 130.09(6) n
Ta2 S9 Cs2 . 4_576 107.71(4) n
Cs1 S9 Cs2 1_565 4_576 102.73(3) n
S8 S9 Cs3 . 1_565 63.15(4) n
Ta2 S9 Cs3 . 1_565 123.98(4) n
Cs1 S9 Cs3 1_565 1_565 94.52(3) n
Cs2 S9 Cs3 4_576 1_565 120.67(3) n
Ta2 S10 Cs3 . 3_766 103.64(4) n
Ta2 S10 Cs2 . 4_566 98.91(4) n
Cs3 S10 Cs2 3_766 4_566 107.11(4) n
Ta2 S10 Cs1 . 3_666 101.04(4) n
Cs3 S10 Cs1 3_766 3_666 144.91(4) n
Cs2 S10 Cs1 4_566 3_666 93.15(3) n
S11 S11 Ta2 3_676 . 109.53(7) n
S11 S11 Cs2 3_676 2_655 124.51(7) n
Ta2 S11 Cs2 . 2_655 121.27(4) n
S11 S11 Cs1 3_676 3_666 82.54(6) n
Ta2 S11 Cs1 . 3_666 97.04(3) n
Cs2 S11 Cs1 2_655 3_666 110.11(3) n
S11 S11 Cs1 3_676 1_565 64.89(6) n
Ta2 S11 Cs1 . 1_565 93.98(3) n
Cs2 S11 Cs1 2_655 1_565 89.63(3) n
Cs1 S11 Cs1 3_666 1_565 147.43(3) n
S11 Cs1 S5 3_666 1_545 85.55(3) n
S11 Cs1 S4 3_666 2_645 123.34(3) n
S5 Cs1 S4 1_545 2_645 133.00(3) n
S11 Cs1 S10 3_666 3_666 61.27(3) n
S5 Cs1 S10 1_545 3_666 117.93(3) n
S4 Cs1 S10 2_645 3_666 63.64(3) n
S11 Cs1 S5 3_666 2_645 155.97(3) n
S5 Cs1 S5 1_545 2_645 107.01(2) n
S4 Cs1 S5 2_645 2_645 34.18(3) n
S10 Cs1 S5 3_666 2_645 94.72(3) n
S11 Cs1 S9 3_666 1_545 56.42(3) n
S5 Cs1 S9 1_545 1_545 58.63(3) n
S4 Cs1 S9 2_645 1_545 167.47(3) n
S10 Cs1 S9 3_666 1_545 117.68(3) n
S5 Cs1 S9 2_645 1_545 147.59(3) n
S11 Cs1 S7 3_666 . 62.04(3) n
S5 Cs1 S7 1_545 . 131.06(3) n
S4 Cs1 S7 2_645 . 95.94(3) n
S10 Cs1 S7 3_666 . 79.13(3) n
S5 Cs1 S7 2_645 . 117.35(3) n
S9 Cs1 S7 1_545 . 72.70(3) n
S11 Cs1 S4 3_666 1_545 110.55(3) n
S5 Cs1 S4 1_545 1_545 33.41(2) n
S4 Cs1 S4 2_645 1_545 123.641(18) n
S10 Cs1 S4 3_666 1_545 149.81(3) n
S5 Cs1 S4 2_645 1_545 89.68(3) n
S9 Cs1 S4 1_545 1_545 62.28(3) n
S7 Cs1 S4 . 1_545 124.75(3) n
S11 Cs1 S1 3_666 2_645 107.25(3) n
S5 Cs1 S1 1_545 2_645 75.27(3) n
S4 Cs1 S1 2_645 2_645 61.71(3) n
S10 Cs1 S1 3_666 2_645 68.29(3) n
S5 Cs1 S1 2_645 2_645 58.62(3) n
S9 Cs1 S1 1_545 2_645 130.80(3) n
S7 Cs1 S1 . 2_645 146.10(3) n
S4 Cs1 S1 1_545 2_645 89.08(3) n
S11 Cs1 S11 3_666 1_545 32.57(3) n
S5 Cs1 S11 1_545 1_545 55.71(2) n
S4 Cs1 S11 2_645 1_545 132.53(3) n
S10 Cs1 S11 3_666 1_545 72.82(3) n
S5 Cs1 S11 2_645 1_545 144.31(3) n
S9 Cs1 S11 1_545 1_545 55.35(2) n
S7 Cs1 S11 . 1_545 93.53(3) n
S4 Cs1 S11 1_545 1_545 86.34(2) n
S1 Cs1 S11 2_645 1_545 85.85(3) n
S11 Cs1 S1 3_666 . 124.89(3) n
S5 Cs1 S1 1_545 . 103.43(3) n
S4 Cs1 S1 2_645 . 89.56(3) n
S10 Cs1 S1 3_666 . 138.63(3) n
S5 Cs1 S1 2_645 . 73.03(3) n
S9 Cs1 S1 1_545 . 82.10(3) n
S7 Cs1 S1 . . 72.69(3) n
S4 Cs1 S1 1_545 . 71.04(3) n
S1 Cs1 S1 2_645 . 127.748(18) n
S11 Cs1 S1 1_545 . 137.43(3) n
S11 Cs1 Ta1 3_666 2_645 125.47(2) n
S5 Cs1 Ta1 1_545 2_645 100.538(18) n
S4 Cs1 Ta1 2_645 2_645 33.14(2) n
S10 Cs1 Ta1 3_666 2_645 68.58(2) n
S5 Cs1 Ta1 2_645 2_645 33.426(17) n
S9 Cs1 Ta1 1_545 2_645 159.10(2) n
S7 Cs1 Ta1 . 2_645 127.81(2) n
S4 Cs1 Ta1 1_545 2_645 101.79(2) n
S1 Cs1 Ta1 2_645 2_645 29.90(2) n
S11 Cs1 Ta1 1_545 2_645 113.388(18) n
S1 Cs1 Ta1 . 2_645 106.43(2) n
S11 Cs2 S2 2_645 2_745 142.06(3) n
S11 Cs2 S10 2_645 4_565 118.55(3) n
S2 Cs2 S10 2_745 4_565 90.41(3) n
S11 Cs2 S1 2_645 . 95.74(3) n
S2 Cs2 S1 2_745 . 81.72(3) n
S10 Cs2 S1 4_565 . 128.99(3) n
S11 Cs2 S9 2_645 4_575 56.38(3) n
S2 Cs2 S9 2_745 4_575 88.79(3) n
S10 Cs2 S9 4_565 4_575 119.98(3) n
S1 Cs2 S9 . 4_575 110.20(3) n
S11 Cs2 S7 2_645 4_565 61.83(3) n
S2 Cs2 S7 2_745 4_565 124.64(3) n
S10 Cs2 S7 4_565 4_565 61.26(3) n
S1 Cs2 S7 . 4_565 153.39(3) n
S9 Cs2 S7 4_575 4_565 70.70(3) n
S11 Cs2 S6 2_645 4_565 83.22(3) n
S2 Cs2 S6 2_745 4_565 92.25(3) n
S10 Cs2 S6 4_565 4_565 60.03(2) n
S1 Cs2 S6 . 4_565 168.86(3) n
S9 Cs2 S6 4_575 4_565 60.05(3) n
S7 Cs2 S6 4_565 4_565 32.77(2) n
S11 Cs2 S3 2_645 2_745 131.71(3) n
S2 Cs2 S3 2_745 2_745 33.11(3) n
S10 Cs2 S3 4_565 2_745 70.29(3) n
S1 Cs2 S3 . 2_745 114.83(3) n
S9 Cs2 S3 4_575 2_745 77.64(3) n
S7 Cs2 S3 4_565 2_745 91.58(3) n
S6 Cs2 S3 4_565 2_745 59.59(3) n
S11 Cs2 S7 2_645 2_645 49.95(2) n
S2 Cs2 S7 2_745 2_645 164.43(3) n
S10 Cs2 S7 4_565 2_645 74.14(3) n
S1 Cs2 S7 . 2_645 109.35(3) n
S9 Cs2 S7 4_575 2_645 97.17(3) n
S7 Cs2 S7 4_565 2_645 45.84(3) n
S6 Cs2 S7 4_565 2_645 78.49(2) n
S3 Cs2 S7 2_745 2_645 134.54(3) n
S11 Cs2 S4 2_645 1_545 124.19(3) n
S2 Cs2 S4 2_745 1_545 90.98(3) n
S10 Cs2 S4 4_565 1_545 58.72(3) n
S1 Cs2 S4 . 1_545 71.04(3) n
S9 Cs2 S4 4_575 1_545 178.69(3) n
S7 Cs2 S4 4_565 1_545 108.41(3) n
S6 Cs2 S4 4_565 1_545 118.67(3) n
S3 Cs2 S4 2_745 1_545 101.49(3) n
S7 Cs2 S4 2_645 1_545 82.73(3) n
S11 Cs2 Ta2 2_645 4_565 95.07(2) n
S2 Cs2 Ta2 2_745 4_565 101.98(3) n
S10 Cs2 Ta2 4_565 4_565 29.261(18) n
S1 Cs2 Ta2 . 4_565 156.57(3) n
S9 Cs2 Ta2 4_575 4_565 93.08(2) n
S7 Cs2 Ta2 4_565 4_565 33.702(17) n
S6 Cs2 Ta2 4_565 4_565 34.049(17) n
S3 Cs2 Ta2 2_745 4_565 71.68(2) n
S7 Cs2 Ta2 2_645 4_565 63.468(17) n
S4 Cs2 Ta2 1_545 4_565 85.70(2) n
S11 Cs2 Cs3 2_645 . 144.39(2) n
S2 Cs2 Cs3 2_745 . 49.80(2) n
S10 Cs2 Cs3 4_565 . 88.58(2) n
S1 Cs2 Cs3 . . 48.85(2) n
S9 Cs2 Cs3 4_575 . 131.46(2) n
S7 Cs2 Cs3 4_565 . 149.83(2) n
S6 Cs2 Cs3 4_565 . 132.17(2) n
S3 Cs2 Cs3 2_745 . 76.91(2) n
S7 Cs2 Cs3 2_645 . 129.72(2) n
S4 Cs2 Cs3 1_545 . 48.967(19) n
Ta2 Cs2 Cs3 4_565 . 116.632(10) n
S8 Cs3 S10 1_545 3_766 119.78(3) n
S8 Cs3 S3 1_545 . 119.54(3) n
S10 Cs3 S3 3_766 . 74.37(3) n
S8 Cs3 S2 1_545 1_545 59.83(3) n
S10 Cs3 S2 3_766 1_545 99.65(3) n
S3 Cs3 S2 . 1_545 172.91(3) n
S8 Cs3 S1 1_545 . 111.16(3) n
S10 Cs3 S1 3_766 . 124.75(4) n
S3 Cs3 S1 . . 62.60(3) n
S2 Cs3 S1 1_545 . 124.48(3) n
S8 Cs3 S8 1_545 3_766 65.42(3) n
S10 Cs3 S8 3_766 3_766 60.93(3) n
S3 Cs3 S8 . 3_766 78.64(3) n
S2 Cs3 S8 1_545 3_766 95.19(3) n
S8 Cs3 S2 1_545 2_745 142.82(3) n
S10 Cs3 S2 3_766 2_745 74.75(3) n
S3 Cs3 S2 . 2_745 96.89(4) n
S2 Cs3 S2 1_545 2_745 84.97(3) n
S1 Cs3 S2 . 2_745 77.68(3) n
S8 Cs3 S2 3_766 2_745 135.11(3) n
S8 Cs3 S4 1_545 1_545 58.67(3) n
S10 Cs3 S4 3_766 1_545 153.28(3) n
S3 Cs3 S4 . 1_545 131.34(3) n
S2 Cs3 S4 1_545 1_545 55.18(3) n
S1 Cs3 S4 . 1_545 73.24(3) n
S8 Cs3 S4 3_766 1_545 124.04(3) n
S2 Cs3 S4 2_745 1_545 92.56(3) n
S8 Cs3 S9 1_545 1_545 32.81(3) n
S10 Cs3 S9 3_766 1_545 135.76(3) n
S3 Cs3 S9 . 1_545 93.46(3) n
S2 Cs3 S9 1_545 1_545 88.26(3) n
S1 Cs3 S9 . 1_545 81.87(3) n
S8 Cs3 S9 3_766 1_545 75.09(3) n
S2 Cs3 S9 2_745 1_545 149.49(3) n
S4 Cs3 S9 1_545 1_545 59.70(3) n
S8 Cs3 Ta1 1_545 . 114.80(2) n
S10 Cs3 Ta1 3_766 . 104.45(3) n
S3 Cs3 Ta1 . . 33.46(2) n
S2 Cs3 Ta1 1_545 . 153.58(3) n
S1 Cs3 Ta1 . . 29.85(2) n
S8 Cs3 Ta1 3_766 . 105.84(2) n
S2 Cs3 Ta1 2_745 . 90.99(3) n
S4 Cs3 Ta1 1_545 . 99.09(2) n
S9 Cs3 Ta1 1_545 . 82.06(2) n
S8 Cs3 Ta2 1_545 3_766 95.11(2) n
S10 Cs3 Ta2 3_766 3_766 28.331(19) n
S3 Cs3 Ta2 . 3_766 73.04(2) n
S2 Cs3 Ta2 1_545 3_766 99.88(2) n
S1 Cs3 Ta2 . 3_766 135.23(2) n
S8 Cs3 Ta2 3_766 3_766 32.631(17) n
S2 Cs3 Ta2 2_745 3_766 102.98(2) n
S4 Cs3 Ta2 1_545 3_766 149.63(2) n
S9 Cs3 Ta2 1_545 3_766 107.49(2) n
Ta1 Cs3 Ta2 . 3_766 106.461(9) n
S8 Cs3 Cs2 1_545 . 112.76(2) n
S10 Cs3 Cs2 3_766 . 120.70(2) n
S3 Cs3 Cs2 . . 102.47(2) n
S2 Cs3 Cs2 1_545 . 83.79(3) n
S1 Cs3 Cs2 . . 46.92(2) n
S8 Cs3 Cs2 3_766 . 178.18(2) n
S2 Cs3 Cs2 2_745 . 46.36(2) n
S4 Cs3 Cs2 1_545 . 54.151(19) n
S9 Cs3 Cs2 1_545 . 103.35(2) n
Ta1 Cs3 Cs2 . . 74.734(8) n
Ta2 Cs3 Cs2 3_766 . 149.017(11) n

loop_
_geom_bond_atom_site_label_1
_geom_bond_atom_site_label_2
_geom_bond_site_symmetry_2
_geom_bond_distance
_geom_bond_publ_flag
Ta1 S1 . 2.2156(13) y
Ta1 S4 . 2.4342(12) y
Ta1 S2 . 2.4446(13) y
Ta1 S5 . 2.4499(10) y
Ta1 S3 . 2.4531(12) y
Ta1 S6 . 2.5445(11) y
Ta1 S8 . 2.9306(11) y
Ta1 Cs3 . 4.4369(5) n
Ta1 Cs1 2_655 4.4412(6) n
Ta2 S10 . 2.2098(11) y
Ta2 S9 . 2.4422(12) y
Ta2 S8 . 2.4428(10) y
Ta2 S7 . 2.4784(11) y
Ta2 S11 . 2.4869(10) y
Ta2 S6 . 2.5007(11) y
Ta2 S5 . 2.8706(10) y
Ta2 Cs2 4_566 4.4663(5) n
Ta2 Cs3 3_766 4.5251(6) n
Ta2 Cs1 3_666 4.5363(5) n
S1 Cs2 . 3.5596(12) n
S1 Cs3 . 3.6695(14) n
S1 Cs1 2_655 3.7602(14) n
S1 Cs1 . 3.8991(16) n
S2 S3 . 2.091(2) y
S2 Cs2 2_755 3.5293(15) n
S2 Cs3 1_565 3.6661(18) n
S2 Cs3 2_755 3.7252(15) n
S3 Cs3 . 3.5157(15) n
S3 Cs2 2_755 3.7656(13) n
S4 S5 . 2.0921(16) y
S4 Cs1 2_655 3.5414(13) n
S4 Cs1 1_565 3.7207(13) n
S4 Cs3 1_565 3.7555(13) n
S4 Cs2 1_565 4.0355(12) n
S5 Cs1 1_565 3.5306(12) n
S5 Cs1 2_655 3.5766(11) n
S6 S7 . 2.0844(15) y
S6 Cs2 4_566 3.6953(11) n
S7 Cs1 . 3.5961(12) n
S7 Cs2 4_566 3.6930(12) n
S7 Cs2 2_655 3.9871(12) n
S8 S9 . 2.0927(17) y
S8 Cs3 1_565 3.4459(11) n
S8 Cs3 3_766 3.6939(12) n
S9 Cs1 1_565 3.5883(13) n
S9 Cs2 4_576 3.6671(12) n
S9 Cs3 1_565 3.8414(12) n
S10 Cs3 3_766 3.4621(13) n
S10 Cs2 4_566 3.5543(15) n
S10 Cs1 3_666 3.5610(12) n
S11 S11 3_676 2.081(2) y
S11 Cs2 2_655 3.4128(11) n
S11 Cs1 3_666 3.5011(12) n
S11 Cs1 1_565 3.8337(12) n
Cs1 S11 3_666 3.5011(11) n
Cs1 S5 1_545 3.5306(12) n
Cs1 S4 2_645 3.5414(13) n
Cs1 S10 3_666 3.5610(12) n
Cs1 S5 2_645 3.5766(11) n
Cs1 S9 1_545 3.5883(13) n
Cs1 S4 1_545 3.7207(13) n
Cs1 S1 2_645 3.7602(15) n
Cs1 S11 1_545 3.8337(12) n
Cs1 Ta1 2_645 4.4412(6) n
Cs2 S11 2_645 3.4128(11) n
Cs2 S2 2_745 3.5293(15) n
Cs2 S10 4_565 3.5543(15) n
Cs2 S9 4_575 3.6671(12) n
Cs2 S7 4_565 3.6930(12) n
Cs2 S6 4_565 3.6954(11) n
Cs2 S3 2_745 3.7656(13) n
Cs2 S7 2_645 3.9871(12) n
Cs2 S4 1_545 4.0355(12) n
Cs2 Ta2 4_565 4.4663(5) n
Cs2 Cs3 . 4.8487(7) n
Cs3 S8 1_545 3.4459(11) n
Cs3 S10 3_766 3.4621(13) n
Cs3 S2 1_545 3.6661(18) n
Cs3 S8 3_766 3.6939(12) n
Cs3 S2 2_745 3.7252(15) n
Cs3 S4 1_545 3.7555(13) n
Cs3 S9 1_545 3.8414(12) n
Cs3 Ta2 3_766 4.5251(6) n
